data_2207739
loop_
_publ_author_name
'You, Zhong-Lu'

_publ_section_title Dichloro{2-[3-(cyclohexylammonio)propyliminomethyl]-6-methylphenolato}zinc(II)
_journal_coeditor_code CI6699
_journal_issue 1
_journal_name_full 'Acta Crystallographica Section E'
_journal_page_first m10
_journal_page_last m11
_journal_paper_doi 10.1107/S1600536805039474
_journal_volume 62
_journal_year 2006
_chemical_formula_iupac '[Zn Cl2 (C17 H26 N2 O)]'
_chemical_formula_moiety 'C17 H26 Cl2 N2 O Zn'
_chemical_formula_sum 'C17 H26 Cl2 N2 O Zn'
_chemical_formula_weight 410.67
_chemical_name_systematic Dichloro{2-[3-(cyclohexylammonio)propyliminomethyl]-6-methylphenolato}zinc(II)
_space_group_IT_number 15
_symmetry_cell_setting monoclinic
_symmetry_space_group_name_Hall '-C 2yc'
_symmetry_space_group_name_H-M 'C 1 2/c 1'
_atom_sites_solution_hydrogens geom
_atom_sites_solution_primary direct
_atom_sites_solution_secondary difmap
_audit_creation_method SHELXL-97
_cell_angle_alpha 90.00
_cell_angle_beta 109.1320(10)
_cell_angle_gamma 90.00
_cell_formula_units_Z 8
_cell_length_a 35.492(3)
_cell_length_b 7.4820(10)
_cell_length_c 15.0110(10)
_cell_measurement_reflns_used 5157
_cell_measurement_temperature 298(2)
_cell_measurement_theta_max 25.0
_cell_measurement_theta_min 2.7
_cell_volume 3766.0(6)
_computing_cell_refinement 'SAINT (Bruker, 1998)'
_computing_data_collection 'SMART (Bruker, 1998)'
_computing_data_reduction SAINT
_computing_molecular_graphics 'SHELXTL (Sheldrick, 1997b)'
_computing_publication_material SHELXTL
_computing_structure_refinement 'SHELXL97 (Sheldrick, 1997a)'
_computing_structure_solution 'SHELXS97 (Sheldrick, 1997a)'
_diffrn_ambient_temperature 293(2)
_diffrn_measured_fraction_theta_full 0.994
_diffrn_measured_fraction_theta_max 0.951
_diffrn_measurement_device_type 'Bruker SMART CCD area-detector'
_diffrn_measurement_method \w
_diffrn_radiation_monochromator graphite
_diffrn_radiation_source 'fine-focus sealed tube'
_diffrn_radiation_type MoK\a
_diffrn_radiation_wavelength 0.71073
_diffrn_reflns_av_R_equivalents 0.0262
_diffrn_reflns_av_sigmaI/netI 0.0292
_diffrn_reflns_limit_h_max 45
_diffrn_reflns_limit_h_min -46
_diffrn_reflns_limit_k_max 9
_diffrn_reflns_limit_k_min -9
_diffrn_reflns_limit_l_max 19
_diffrn_reflns_limit_l_min -19
_diffrn_reflns_number 15865
_diffrn_reflns_theta_full 27.49
_diffrn_reflns_theta_max 28.39
_diffrn_reflns_theta_min 1.21
_diffrn_standards_number 0
_exptl_absorpt_coefficient_mu 1.593
_exptl_absorpt_correction_T_max 0.8197
_exptl_absorpt_correction_T_min 0.6915
_exptl_absorpt_correction_type multi-scan
_exptl_absorpt_process_details '(SADABS; Sheldrick, 1996)'
_exptl_crystal_colour colourless
_exptl_crystal_density_diffrn 1.449
_exptl_crystal_density_method 'not measured'
_exptl_crystal_description Block
_exptl_crystal_F_000 1712
_exptl_crystal_size_max 0.25
_exptl_crystal_size_mid 0.24
_exptl_crystal_size_min 0.13
_refine_diff_density_max 0.565
_refine_diff_density_min -0.291
_refine_ls_extinction_method none
_refine_ls_goodness_of_fit_ref 1.036
_refine_ls_hydrogen_treatment constr
_refine_ls_matrix_type full
_refine_ls_number_parameters 264
_refine_ls_number_reflns 4483
_refine_ls_number_restraints 86
_refine_ls_restrained_S_all 1.069
_refine_ls_R_factor_all 0.0540
_refine_ls_R_factor_gt 0.0397
_refine_ls_shift/su_max 0.001
_refine_ls_shift/su_mean 0.000
_refine_ls_structure_factor_coef Fsqd
_refine_ls_weighting_details 'calc w = 1/[\s^2^(Fo^2^)+(0.065P)^2^+2.2034P] where P = (Fo^2^+2Fc^2^)/3'
_refine_ls_weighting_scheme calc
_refine_ls_wR_factor_gt 0.1060
_refine_ls_wR_factor_ref 0.1154
_reflns_number_gt 3472
_reflns_number_total 4483
_reflns_threshold_expression I>2\s(I)
_cod_data_source_file ci6699.cif
_cod_data_source_block I
_cod_depositor_comments
;
The following automatic conversions were performed:
'_symmetry_cell_setting' value 'Monoclinic' changed to 'monoclinic'
according to '/home/saulius/struct/CIF-dictionaries/cif_core.dic'
dictionary named 'cif_core.dic' version 2.4.1 from 2010-06-29.

Automatic conversion script
Id: cif_fix_enum 1527 2010-12-29 10:47:43Z saulius 

The following automatic conversions were performed:

'_symmetry_cell_setting' value 'Monoclinic' changed to 'monoclinic'
according to /home/saulius/struct/CIF-dictionaries/cif_core.dic
dictionary named 'cif_core.dic' version 2.4.1 from 2010-06-29.

Automatic conversion script
Id: cif_fix_values 1715 2011-07-08 13:25:40Z adriana 
;
_cod_original_sg_symbol_H-M 'C 2/c'
_cod_database_code 2207739
_cod_database_fobs_code 2207739

loop_
_symmetry_equiv_pos_as_xyz
'x, y, z'
'-x, y, -z+1/2'
'x+1/2, y+1/2, z'
'-x+1/2, y+1/2, -z+1/2'
'-x, -y, -z'
'x, -y, z-1/2'
'-x+1/2, -y+1/2, -z'
'x+1/2, -y+1/2, z-1/2'

loop_
_atom_site_label
_atom_site_fract_x
_atom_site_fract_y
_atom_site_fract_z
_atom_site_U_iso_or_equiv
_atom_site_adp_type
_atom_site_calc_flag
_atom_site_refinement_flags
_atom_site_occupancy
_atom_site_disorder_assembly
_atom_site_disorder_group
_atom_site_type_symbol
Zn1 0.823600(9) 1.20860(4) 0.98841(2) 0.04329(12) Uani d . 1 . . Zn
Cl1 0.80610(2) 1.48343(10) 0.93101(5) 0.05590(19) Uani d . 1 . . Cl
Cl2 0.80364(2) 1.13639(10) 1.11222(5) 0.0581(2) Uani d . 1 . . Cl
N1 0.80821(6) 1.0137(3) 0.89124(15) 0.0421(5) Uani d . 1 . . N
N2 0.67447(7) 0.7970(3) 0.87195(17) 0.0500(6) Uani d D 1 . . N
H2A 0.6802 0.8537 0.9277 0.060 Uiso calc PR 0.761(6) A 1 H
H2B 0.6836 0.6844 0.8849 0.060 Uiso calc PR 0.761(6) A 1 H
H2C 0.6760 0.8576 0.9248 0.060 Uiso d PR 0.239(6) A 2 H
H2D 0.6818 0.6827 0.8868 0.060 Uiso d PR 0.239(6) A 2 H
O1 0.88009(6) 1.1832(3) 1.01811(18) 0.0662(6) Uani d . 1 . . O
C1 0.89736(9) 1.0436(4) 0.9987(2) 0.0575(7) Uani d . 1 . . C
C2 0.93958(10) 1.0310(5) 1.0408(3) 0.0755(10) Uani d . 1 . . C
C3 0.95894(12) 0.8821(7) 1.0247(4) 0.1044(16) Uani d . 1 . . C
H3 0.9864 0.8741 1.0532 0.125 Uiso calc R 1 . . H
C4 0.93929(14) 0.7451(7) 0.9684(4) 0.118(2) Uani d . 1 . . C
H4 0.9533 0.6452 0.9599 0.142 Uiso calc R 1 . . H
C5 0.89894(13) 0.7550(6) 0.9245(3) 0.0893(13) Uani d . 1 . . C
H5 0.8858 0.6617 0.8858 0.107 Uiso calc R 1 . . H
C6 0.87713(9) 0.9045(4) 0.9370(2) 0.0577(7) Uani d . 1 . . C
C7 0.96131(11) 1.1805(7) 1.1028(3) 0.0979(15) Uani d . 1 . . C
H7A 0.9894 1.1550 1.1251 0.147 Uiso calc R 1 . . H
H7B 0.9518 1.1924 1.1555 0.147 Uiso calc R 1 . . H
H7C 0.9567 1.2898 1.0674 0.147 Uiso calc R 1 . . H
C8 0.83514(8) 0.9045(4) 0.8839(2) 0.0484(6) Uani d . 1 . . C
H8 0.8264 0.8149 0.8389 0.058 Uiso calc R 1 . . H
C9 0.76716(8) 0.9864(4) 0.82934(18) 0.0465(6) Uani d . 1 A . C
H9A 0.7672 0.9135 0.7759 0.056 Uiso calc R 1 . . H
H9B 0.7553 1.1010 0.8054 0.056 Uiso calc R 1 . . H
C10 0.74222(7) 0.8952(4) 0.88143(19) 0.0434(6) Uani d . 1 . . C
H10A 0.7525 0.7760 0.9001 0.052 Uiso calc R 1 A . H
H10B 0.7442 0.9621 0.9381 0.052 Uiso calc R 1 . . H
C11 0.69914(7) 0.8831(4) 0.82036(18) 0.0465(6) Uani d . 1 A . C
H11A 0.6890 1.0022 0.8007 0.056 Uiso calc R 1 . . H
H11B 0.6971 0.8143 0.7642 0.056 Uiso calc R 1 . . H
C12 0.62993(12) 0.7846(7) 0.8325(4) 0.0539(12) Uani d PDU 0.761(6) A 1 C
H12A 0.6204 0.7257 0.8794 0.065 Uiso calc PR 0.761(6) A 1 H
C13 0.61831(11) 0.6698(6) 0.7446(3) 0.0620(13) Uani d PDU 0.761(6) A 1 C
H13A 0.6308 0.5533 0.7592 0.074 Uiso calc PR 0.761(6) A 1 H
H13B 0.6274 0.7253 0.6969 0.074 Uiso calc PR 0.761(6) A 1 H
C14 0.57293(14) 0.6486(8) 0.7072(4) 0.0819(16) Uani d PDU 0.761(6) A 1 C
H14A 0.5652 0.5769 0.6502 0.098 Uiso calc PR 0.761(6) A 1 H
H14B 0.5639 0.5885 0.7538 0.098 Uiso calc PR 0.761(6) A 1 H
C15 0.55447(17) 0.8285(8) 0.6868(4) 0.100(2) Uani d PDU 0.761(6) A 1 C
H15A 0.5257 0.8165 0.6611 0.120 Uiso calc PR 0.761(6) A 1 H
H15B 0.5636 0.8877 0.6401 0.120 Uiso calc PR 0.761(6) A 1 H
C16 0.5656(2) 0.9420(13) 0.7772(6) 0.121(3) Uani d PDU 0.761(6) A 1 C
H16A 0.5570 0.8829 0.8246 0.145 Uiso calc PR 0.761(6) A 1 H
H16B 0.5527 1.0577 0.7639 0.145 Uiso calc PR 0.761(6) A 1 H
C17 0.6115(2) 0.9656(11) 0.8137(8) 0.094(4) Uani d PDU 0.761(6) A 1 C
H17A 0.6202 1.0269 0.7668 0.113 Uiso calc PR 0.761(6) A 1 H
H17B 0.6195 1.0362 0.8710 0.113 Uiso calc PR 0.761(6) A 1 H
C12' 0.6335(3) 0.807(3) 0.7996(10) 0.069(6) Uani d PDU 0.239(6) A 2 C
H12B 0.6360 0.7795 0.7379 0.082 Uiso calc PR 0.239(6) A 2 H
C13' 0.6041(4) 0.671(3) 0.8175(14) 0.094(6) Uani d PDU 0.239(6) A 2 C
H13C 0.6046 0.6862 0.8820 0.113 Uiso calc PR 0.239(6) A 2 H
H13D 0.6142 0.5520 0.8128 0.113 Uiso calc PR 0.239(6) A 2 H
C14' 0.5599(4) 0.677(2) 0.7529(14) 0.085(5) Uani d PDU 0.239(6) A 2 C
H14C 0.5584 0.6520 0.6884 0.102 Uiso calc PR 0.239(6) A 2 H
H14D 0.5448 0.5865 0.7726 0.102 Uiso calc PR 0.239(6) A 2 H
C15' 0.5422(6) 0.857(2) 0.7574(18) 0.113(7) Uani d PDU 0.239(6) A 2 C
H15C 0.5417 0.8814 0.8205 0.136 Uiso calc PR 0.239(6) A 2 H
H15D 0.5152 0.8643 0.7136 0.136 Uiso calc PR 0.239(6) A 2 H
C16' 0.5692(5) 0.989(3) 0.7306(15) 0.073(5) Uani d PDU 0.239(6) A 2 C
H16C 0.5588 1.1086 0.7323 0.088 Uiso calc PR 0.239(6) A 2 H
H16D 0.5677 0.9653 0.6660 0.088 Uiso calc PR 0.239(6) A 2 H
C17' 0.6132(6) 0.987(3) 0.792(2) 0.065(7) Uani d PDU 0.239(6) A 2 C
H17C 0.6276 1.0728 0.7673 0.078 Uiso calc PR 0.239(6) A 2 H
H17D 0.6151 1.0260 0.8554 0.078 Uiso calc PR 0.239(6) A 2 H

loop_
_atom_site_aniso_label
_atom_site_aniso_U_11
_atom_site_aniso_U_22
_atom_site_aniso_U_33
_atom_site_aniso_U_12
_atom_site_aniso_U_13
_atom_site_aniso_U_23
Zn1 0.04106(19) 0.03869(19) 0.0495(2) -0.00158(12) 0.01401(14) -0.00496(12)
Cl1 0.0666(4) 0.0439(4) 0.0557(4) 0.0047(3) 0.0181(3) 0.0052(3)
Cl2 0.0746(5) 0.0519(4) 0.0519(4) -0.0020(3) 0.0264(4) 0.0000(3)
N1 0.0404(11) 0.0426(11) 0.0439(11) -0.0049(9) 0.0147(9) -0.0043(9)
N2 0.0411(12) 0.0486(13) 0.0589(14) -0.0035(10) 0.0146(10) -0.0061(11)
O1 0.0399(10) 0.0624(13) 0.0904(16) -0.0021(9) 0.0135(11) -0.0266(12)
C1 0.0436(15) 0.0557(17) 0.0697(19) 0.0029(13) 0.0140(14) -0.0060(15)
C2 0.0460(17) 0.081(2) 0.088(2) 0.0105(16) 0.0068(17) -0.012(2)
C3 0.056(2) 0.100(3) 0.134(4) 0.026(2) 0.000(2) -0.021(3)
C4 0.071(3) 0.093(3) 0.169(5) 0.041(2) 0.011(3) -0.036(3)
C5 0.070(2) 0.070(2) 0.117(3) 0.0170(19) 0.017(2) -0.027(2)
C6 0.0476(15) 0.0536(17) 0.0702(19) 0.0064(13) 0.0170(14) -0.0076(14)
C7 0.049(2) 0.110(4) 0.114(4) -0.003(2) -0.001(2) -0.028(3)
C8 0.0532(15) 0.0424(14) 0.0502(15) -0.0041(12) 0.0179(12) -0.0079(11)
C9 0.0447(14) 0.0494(15) 0.0440(14) -0.0045(12) 0.0126(11) 0.0008(12)
C10 0.0397(13) 0.0422(14) 0.0464(13) 0.0012(11) 0.0117(11) 0.0023(11)
C11 0.0438(14) 0.0469(15) 0.0445(14) -0.0041(11) 0.0087(11) 0.0002(12)
C12 0.038(2) 0.070(3) 0.057(3) -0.0134(19) 0.0201(19) -0.011(2)
C13 0.050(2) 0.065(3) 0.062(2) -0.0047(19) 0.0055(18) -0.024(2)
C14 0.060(3) 0.097(4) 0.079(3) -0.021(3) 0.008(2) -0.026(3)
C15 0.062(3) 0.103(4) 0.101(4) 0.006(3) -0.020(3) -0.027(3)
C16 0.066(4) 0.120(6) 0.154(7) 0.020(4) 0.005(4) -0.048(5)
C17 0.060(4) 0.082(5) 0.115(7) 0.013(3) -0.006(4) -0.039(4)
C12' 0.055(7) 0.088(9) 0.083(10) -0.013(6) 0.049(7) 0.010(7)
C13' 0.078(9) 0.088(9) 0.106(10) -0.014(7) 0.016(7) 0.008(7)
C14' 0.077(8) 0.086(9) 0.084(9) -0.041(7) 0.015(7) -0.013(7)
C15' 0.093(10) 0.130(11) 0.110(11) -0.015(9) 0.023(8) 0.015(9)
C16' 0.047(7) 0.073(8) 0.091(9) 0.007(6) 0.012(7) 0.000(7)
C17' 0.059(10) 0.059(9) 0.074(10) -0.011(7) 0.017(7) 0.005(7)

loop_
_atom_type_symbol
_atom_type_description
_atom_type_scat_dispersion_real
_atom_type_scat_dispersion_imag
_atom_type_scat_source
C C 0.0033 0.0016 'International Tables Vol C Tables 4.2.6.8 and 6.1.1.4'
H H 0.0000 0.0000 'International Tables Vol C Tables 4.2.6.8 and 6.1.1.4'
Cl Cl 0.1484 0.1585 'International Tables Vol C Tables 4.2.6.8 and 6.1.1.4'
N N 0.0061 0.0033 'International Tables Vol C Tables 4.2.6.8 and 6.1.1.4'
O O 0.0106 0.0060 'International Tables Vol C Tables 4.2.6.8 and 6.1.1.4'
Zn Zn 0.2839 1.4301 'International Tables Vol C Tables 4.2.6.8 and 6.1.1.4'

loop_
_geom_angle_atom_site_label_1
_geom_angle_atom_site_label_2
_geom_angle_atom_site_label_3
_geom_angle
_geom_angle_publ_flag
O1 Zn1 N1 96.43(9) y
O1 Zn1 Cl1 108.55(8) y
N1 Zn1 Cl1 114.37(7) y
O1 Zn1 Cl2 111.78(8) y
N1 Zn1 Cl2 109.86(6) y
Cl1 Zn1 Cl2 114.46(3) y
C8 N1 C9 118.0(2) ?
C8 N1 Zn1 119.30(18) ?
C9 N1 Zn1 122.70(17) ?
C11 N2 C12 122.9(3) ?
C11 N2 C12' 101.4(6) ?
C11 N2 H2A 106.6 ?
C12 N2 H2A 106.6 ?
C12' N2 H2A 121.3 ?
C11 N2 H2B 106.6 ?
C12 N2 H2B 106.6 ?
C12' N2 H2B 113.2 ?
H2A N2 H2B 106.6 ?
C11 N2 H2C 111.4 ?
C12' N2 H2C 112.0 ?
H2B N2 H2C 111.7 ?
C11 N2 H2D 111.5 ?
C12 N2 H2D 102.8 ?
C12' N2 H2D 110.9 ?
H2A N2 H2D 105.0 ?
H2C N2 H2D 109.4 ?
C1 O1 Zn1 124.43(19) ?
O1 C1 C6 124.3(3) ?
O1 C1 C2 117.4(3) ?
C6 C1 C2 118.3(3) ?
C3 C2 C1 119.3(4) ?
C3 C2 C7 122.0(3) ?
C1 C2 C7 118.6(3) ?
C4 C3 C2 122.3(4) ?
C4 C3 H3 118.8 ?
C2 C3 H3 118.8 ?
C3 C4 C5 119.9(4) ?
C3 C4 H4 120.0 ?
C5 C4 H4 120.0 ?
C4 C5 C6 120.9(4) ?
C4 C5 H5 119.6 ?
C6 C5 H5 119.6 ?
C5 C6 C1 119.1(3) ?
C5 C6 C8 116.2(3) ?
C1 C6 C8 124.7(3) ?
C2 C7 H7A 109.5 ?
C2 C7 H7B 109.5 ?
H7A C7 H7B 109.5 ?
C2 C7 H7C 109.5 ?
H7A C7 H7C 109.5 ?
H7B C7 H7C 109.5 ?
N1 C8 C6 127.9(3) ?
N1 C8 H8 116.1 ?
C6 C8 H8 116.1 ?
N1 C9 C10 111.2(2) ?
N1 C9 H9A 109.4 ?
C10 C9 H9A 109.4 ?
N1 C9 H9B 109.4 ?
C10 C9 H9B 109.4 ?
H9A C9 H9B 108.0 ?
C11 C10 C9 111.1(2) ?
C11 C10 H10A 109.4 ?
C9 C10 H10A 109.4 ?
C11 C10 H10B 109.4 ?
C9 C10 H10B 109.4 ?
H10A C10 H10B 108.0 ?
N2 C11 C10 111.2(2) ?
N2 C11 H11A 109.4 ?
C10 C11 H11A 109.4 ?
N2 C11 H11B 109.4 ?
C10 C11 H11B 109.4 ?
H11A C11 H11B 108.0 ?
C17 C12 N2 111.0(4) ?
C17 C12 C13 111.9(6) ?
N2 C12 C13 109.3(3) ?
C17 C12 H12A 108.2 ?
N2 C12 H12A 108.2 ?
C13 C12 H12A 108.2 ?
C12 C13 C14 109.4(4) ?
C12 C13 H13A 109.8 ?
C14 C13 H13A 109.8 ?
C12 C13 H13B 109.8 ?
C14 C13 H13B 109.8 ?
H13A C13 H13B 108.3 ?
C15 C14 C13 108.8(4) ?
C15 C14 H14A 109.9 ?
C13 C14 H14A 109.9 ?
C15 C14 H14B 109.9 ?
C13 C14 H14B 109.9 ?
H14A C14 H14B 108.3 ?
C14 C15 C16 110.5(6) ?
C14 C15 H15A 109.6 ?
C16 C15 H15A 109.6 ?
C14 C15 H15B 109.6 ?
C16 C15 H15B 109.6 ?
H15A C15 H15B 108.1 ?
C15 C16 C17 108.2(6) ?
C15 C16 H16A 110.1 ?
C17 C16 H16A 110.1 ?
C15 C16 H16B 110.1 ?
C17 C16 H16B 110.1 ?
H16A C16 H16B 108.4 ?
C12 C17 C16 107.9(6) ?
C12 C17 H17A 110.1 ?
C16 C17 H17A 110.1 ?
C12 C17 H17B 110.1 ?
C16 C17 H17B 110.1 ?
H17A C17 H17B 108.4 ?
N2 C12' C17' 114.7(13) ?
N2 C12' C13' 113.0(10) ?
C17' C12' C13' 105.4(15) ?
N2 C12' H12B 107.8 ?
C17' C12' H12B 107.8 ?
C13' C12' H12B 107.8 ?
C12' C13' C14' 118.2(12) ?
C12' C13' H13C 107.7 ?
C14' C13' H13C 107.7 ?
C12' C13' H13D 107.7 ?
C14' C13' H13D 107.7 ?
H13C C13' H13D 107.1 ?
C15' C14' C13' 110.7(16) ?
C15' C14' H14C 109.5 ?
C13' C14' H14C 109.5 ?
C15' C14' H14D 109.5 ?
C13' C14' H14D 109.5 ?
H14C C14' H14D 108.1 ?
C14' C15' C16' 105.1(16) ?
C14' C15' H15C 110.7 ?
C16' C15' H15C 110.7 ?
C14' C15' H15D 110.7 ?
C16' C15' H15D 110.7 ?
H15C C15' H15D 108.8 ?
C15' C16' C17' 116.0(19) ?
C15' C16' H16C 108.3 ?
C17' C16' H16C 108.3 ?
C15' C16' H16D 108.3 ?
C17' C16' H16D 108.3 ?
H16C C16' H16D 107.4 ?
C12' C17' C16' 114.7(17) ?
C12' C17' H17C 108.6 ?
C16' C17' H17C 108.6 ?
C12' C17' H17D 108.6 ?
C16' C17' H17D 108.6 ?
H17C C17' H17D 107.6 ?

loop_
_geom_bond_atom_site_label_1
_geom_bond_atom_site_label_2
_geom_bond_distance
_geom_bond_publ_flag
Zn1 O1 1.915(2) y
Zn1 N1 2.007(2) y
Zn1 Cl1 2.2373(8) y
Zn1 Cl2 2.2606(8) y
N1 C8 1.289(3) ?
N1 C9 1.463(3) ?
N2 C11 1.492(3) ?
N2 C12 1.498(4) ?
N2 C12' 1.506(10) ?
N2 H2A 0.90 ?
N2 H2B 0.90 ?
N2 H2C 0.90 ?
N2 H2D 0.90 ?
O1 C1 1.292(4) ?
C1 C6 1.421(4) ?
C1 C2 1.426(4) ?
C2 C3 1.371(5) ?
C2 C7 1.497(5) ?
C3 C4 1.366(7) ?
C3 H3 0.93 ?
C4 C5 1.368(6) ?
C4 H4 0.93 ?
C5 C6 1.407(5) ?
C5 H5 0.93 ?
C6 C8 1.442(4) ?
C7 H7A 0.96 ?
C7 H7B 0.96 ?
C7 H7C 0.96 ?
C8 H8 0.93 ?
C9 C10 1.521(4) ?
C9 H9A 0.97 ?
C9 H9B 0.97 ?
C10 C11 1.506(3) ?
C10 H10A 0.97 ?
C10 H10B 0.97 ?
C11 H11A 0.97 ?
C11 H11B 0.97 ?
C12 C17 1.490(7) ?
C12 C13 1.514(5) ?
C12 H12A 0.98 ?
C13 C14 1.530(5) ?
C13 H13A 0.97 ?
C13 H13B 0.97 ?
C14 C15 1.484(6) ?
C14 H14A 0.97 ?
C14 H14B 0.97 ?
C15 C16 1.538(7) ?
C15 H15A 0.97 ?
C15 H15B 0.97 ?
C16 C17 1.549(7) ?
C16 H16A 0.97 ?
C16 H16B 0.97 ?
C17 H17A 0.97 ?
C17 H17B 0.97 ?
C12' C17' 1.517(10) ?
C12' C13' 1.540(10) ?
C12' H12B 0.98 ?
C13' C14' 1.550(10) ?
C13' H13C 0.97 ?
C13' H13D 0.97 ?
C14' C15' 1.498(10) ?
C14' H14C 0.97 ?
C14' H14D 0.97 ?
C15' C16' 1.518(10) ?
C15' H15C 0.97 ?
C15' H15D 0.97 ?
C16' C17' 1.532(10) ?
C16' H16C 0.97 ?
C16' H16D 0.97 ?
C17' H17C 0.97 ?
C17' H17D 0.97 ?

loop_
_geom_hbond_atom_site_label_D
_geom_hbond_atom_site_label_H
_geom_hbond_atom_site_label_A
_geom_hbond_site_symmetry_A
_geom_hbond_distance_DH
_geom_hbond_distance_HA
_geom_hbond_distance_DA
_geom_hbond_angle_DHA
N2 H2A Cl1 7_677 0.90 2.35 3.254(3) 177
N2 H2B Cl2 7_667 0.90 2.44 3.325(2) 167

loop_
_geom_torsion_atom_site_label_1
_geom_torsion_atom_site_label_2
_geom_torsion_atom_site_label_3
_geom_torsion_atom_site_label_4
_geom_torsion
O1 Zn1 N1 C8 12.3(2)
Cl1 Zn1 N1 C8 126.07(19)
Cl2 Zn1 N1 C8 -103.62(19)
O1 Zn1 N1 C9 -169.4(2)
Cl1 Zn1 N1 C9 -55.7(2)
Cl2 Zn1 N1 C9 74.62(19)
N1 Zn1 O1 C1 -18.3(3)
Cl1 Zn1 O1 C1 -136.7(3)
Cl2 Zn1 O1 C1 96.1(3)
Zn1 O1 C1 C6 12.9(5)
Zn1 O1 C1 C2 -168.4(3)
O1 C1 C2 C3 177.8(4)
C6 C1 C2 C3 -3.4(6)
O1 C1 C2 C7 -1.3(6)
C6 C1 C2 C7 177.5(4)
C1 C2 C3 C4 0.9(8)
C7 C2 C3 C4 179.9(5)
C2 C3 C4 C5 1.1(10)
C3 C4 C5 C6 -0.5(9)
C4 C5 C6 C1 -2.1(7)
C4 C5 C6 C8 177.2(5)
O1 C1 C6 C5 -177.3(4)
C2 C1 C6 C5 4.0(5)
O1 C1 C6 C8 3.5(6)
C2 C1 C6 C8 -175.2(3)
C9 N1 C8 C6 -179.8(3)
Zn1 N1 C8 C6 -1.5(4)
C5 C6 C8 N1 171.1(3)
C1 C6 C8 N1 -9.6(5)
C8 N1 C9 C10 101.4(3)
Zn1 N1 C9 C10 -76.9(3)
N1 C9 C10 C11 174.6(2)
C12 N2 C11 C10 173.3(3)
C12' N2 C11 C10 177.9(8)
C9 C10 C11 N2 -178.9(2)
C11 N2 C12 C17 -60.0(6)
C12' N2 C12 C17 -72(3)
C11 N2 C12 C13 63.9(5)
C12' N2 C12 C13 52(2)
C17 C12 C13 C14 -59.7(7)
N2 C12 C13 C14 176.9(4)
C12 C13 C14 C15 58.6(6)
C13 C14 C15 C16 -61.1(8)
C14 C15 C16 C17 61.8(10)
N2 C12 C17 C16 -177.6(6)
C13 C12 C17 C16 59.9(9)
C15 C16 C17 C12 -59.4(11)
C11 N2 C12' C17' -79.8(16)
C12 N2 C12' C17' 90(3)
C11 N2 C12' C13' 159.3(14)
C12 N2 C12' C13' -31.0(16)
N2 C12' C13' C14' 175.0(16)
C17' C12' C13' C14' 49(2)
C12' C13' C14' C15' -58(3)
C13' C14' C15' C16' 56(2)
C14' C15' C16' C17' -58(3)
N2 C12' C17' C16' -170.7(17)
C13' C12' C17' C16' -46(3)
C15' C16' C17' C12' 56(3)
